data_4517618
loop_
_publ_author_name
'Kar, Sayan'
'Rauch, Michael'
'Kumar, Amit'
'Leitus, Gregory'
'Ben-David, Yehoshoa'
'Milstein, David'

_publ_section_title
;
 Selective Room-Temperature Hydrogenation of Amides to Amines and Alcohols
 Catalyzed by a Ruthenium Pincer Complex and Mechanistic Insight
;
_journal_name_full 'ACS Catalysis'
_journal_page_first 5511
_journal_page_last 5515
_journal_paper_doi 10.1021/acscatal.0c01406
_journal_year 2020
_chemical_formula_moiety 'C33 H46 N3 O2 P Ru'
_chemical_formula_sum 'C33 H46 N3 O2 P Ru'
_chemical_formula_weight 648.77
_space_group_crystal_system monoclinic
_space_group_IT_number 14
_space_group_name_Hall '-P 2yn'
_space_group_name_H-M_alt 'P 1 21/n 1'
_atom_sites_solution_hydrogens mixed
_audit_creation_method SHELXL-2014/7
_cell_angle_alpha 90
_cell_angle_beta 113.37(3)
_cell_angle_gamma 90
_cell_formula_units_Z 4
_cell_length_a 19.023(4)
_cell_length_b 8.5687(17)
_cell_length_c 21.327(4)
_cell_measurement_reflns_used 84969
_cell_measurement_temperature 100(2)
_cell_measurement_theta_max 27.24
_cell_measurement_theta_min 2.33
_cell_volume 3191.2(13)
_computing_cell_refinement 'Software Bruker KappaApex CCD'
_computing_data_collection 'Software Bruker KappaApex CCD'
_computing_data_reduction 'Software Bruker KappaApex CCD'
_computing_structure_refinement 'SHELXL-2014/7 (Sheldrick, 2014)'
_computing_structure_solution 'SHELXT 2014/5 (Sheldrick, 2014)'
_diffrn_ambient_temperature 100(2)
_diffrn_measured_fraction_theta_full 0.999
_diffrn_measured_fraction_theta_max 0.999
_diffrn_measurement_device_type 'Bruker KappaApex CCD'
_diffrn_measurement_method 'phi and omega scans'
_diffrn_radiation_type MoK\a
_diffrn_radiation_wavelength 0.71073
_diffrn_reflns_av_R_equivalents 0.0727
_diffrn_reflns_av_unetI/netI 0.0351
_diffrn_reflns_Laue_measured_fraction_full 0.999
_diffrn_reflns_Laue_measured_fraction_max 0.999
_diffrn_reflns_limit_h_max 23
_diffrn_reflns_limit_h_min -23
_diffrn_reflns_limit_k_max 10
_diffrn_reflns_limit_k_min -10
_diffrn_reflns_limit_l_max 26
_diffrn_reflns_limit_l_min -24
_diffrn_reflns_number 71729
_diffrn_reflns_point_group_measured_fraction_full 0.999
_diffrn_reflns_point_group_measured_fraction_max 0.999
_diffrn_reflns_theta_full 25.681
_diffrn_reflns_theta_max 25.681
_diffrn_reflns_theta_min 2.080
_exptl_absorpt_coefficient_mu 0.574
_exptl_absorpt_correction_T_max 1.000
_exptl_absorpt_correction_T_min 0.685
_exptl_absorpt_correction_type multi-scan
_exptl_absorpt_process_details 'Bruker KappaApex2'
_exptl_crystal_colour 'pale yellow'
_exptl_crystal_density_diffrn 1.350
_exptl_crystal_description prism
_exptl_crystal_F_000 1360
_exptl_crystal_size_max 0.015
_exptl_crystal_size_mid 0.014
_exptl_crystal_size_min 0.010
_refine_diff_density_max 1.201
_refine_diff_density_min -0.456
_refine_diff_density_rms 0.083
_refine_ls_extinction_method none
_refine_ls_goodness_of_fit_ref 1.090
_refine_ls_hydrogen_treatment mixed
_refine_ls_matrix_type full
_refine_ls_number_parameters 378
_refine_ls_number_reflns 6054
_refine_ls_number_restraints 0
_refine_ls_restrained_S_all 1.090
_refine_ls_R_factor_all 0.0465
_refine_ls_R_factor_gt 0.0343
_refine_ls_shift/su_max 0.002
_refine_ls_shift/su_mean 0.000
_refine_ls_structure_factor_coef Fsqd
_refine_ls_weighting_details 'w=1/[\s^2^(Fo^2^)+(0.0408P)^2^+3.5589P] where P=(Fo^2^+2Fc^2^)/3'
_refine_ls_weighting_scheme calc
_refine_ls_wR_factor_gt 0.0806
_refine_ls_wR_factor_ref 0.0868
_reflns_Friedel_coverage 0.000
_reflns_number_gt 5066
_reflns_number_total 6054
_reflns_threshold_expression 'I > 2\s(I)'
_cod_data_source_file cs0c01406_si_002.cif
_cod_data_source_block m2220
_cod_depositor_comments 'Adding full bibliography for 4517618.cif.'
_cod_original_cell_volume 3191.1(13)
_cod_original_sg_symbol_H-M 'P 21/n'
_cod_database_code 4517618
_shelx_shelxl_version_number 2014/7
_shelx_space_group_comment
;
The symmetry employed for this shelxl refinement is uniquely defined
by the following loop, which should always be used as a source of
symmetry information in preference to the above space-group names.
They are only intended as comments.
;
_shelx_estimated_absorpt_t_min 0.991
_shelx_estimated_absorpt_t_max 0.994

loop_
_space_group_symop_operation_xyz
'x, y, z'
'-x+1/2, y+1/2, -z+1/2'
'-x, -y, -z'
'x-1/2, -y-1/2, z-1/2'

loop_
_atom_site_label
_atom_site_type_symbol
_atom_site_fract_x
_atom_site_fract_y
_atom_site_fract_z
_atom_site_U_iso_or_equiv
_atom_site_adp_type
_atom_site_occupancy
_atom_site_site_symmetry_order
_atom_site_calc_flag
_atom_site_refinement_flags_posn
_atom_site_refinement_flags_adp
_atom_site_refinement_flags_occupancy
_atom_site_disorder_assembly
_atom_site_disorder_group
Ru1 Ru 0.29888(2) 0.46345(2) 0.54112(2) 0.01130(8) Uani 1 1 d . . . . .
H1 H 0.2518(19) 0.331(4) 0.4961(17) 0.037(10) Uiso 1 1 d . . . . .
P1 P 0.29285(4) 0.57152(8) 0.44204(3) 0.01286(15) Uani 1 1 d . . . . .
O1 O 0.43764(13) 0.2674(3) 0.56554(12) 0.0353(6) Uani 1 1 d . . . . .
O2 O 0.35595(10) 0.6595(2) 0.61418(9) 0.0159(4) Uani 1 1 d . . . . .
N1 N 0.26718(14) 0.3922(3) 0.62617(12) 0.0141(5) Uani 1 1 d . . . . .
H1N H 0.3066(18) 0.402(4) 0.6570(16) 0.012(8) Uiso 1 1 d . . . . .
N2 N 0.19670(13) 0.5855(3) 0.51773(11) 0.0141(5) Uani 1 1 d . . . . .
N3 N 0.41222(13) 0.5174(3) 0.71125(11) 0.0156(5) Uani 1 1 d . . . . .
C1 C 0.18958(16) 0.6233(4) 0.40270(14) 0.0180(6) Uani 1 1 d . . . . .
H1A H 0.1828 0.7185 0.3746 0.022 Uiso 1 1 calc R U . . .
H1B H 0.1608 0.5376 0.3722 0.022 Uiso 1 1 calc R U . . .
C2 C 0.15749(15) 0.6514(3) 0.45584(14) 0.0170(6) Uani 1 1 d . . . . .
C3 C 0.09111(16) 0.7355(4) 0.44343(15) 0.0218(6) Uani 1 1 d . . . . .
H3 H 0.0643 0.7832 0.4003 0.026 Uiso 1 1 calc R U . . .
C4 C 0.06441(17) 0.7490(4) 0.49481(16) 0.0259(7) Uani 1 1 d . . . . .
H4 H 0.0191 0.8068 0.4871 0.031 Uiso 1 1 calc R U . . .
C5 C 0.10375(17) 0.6783(4) 0.55744(15) 0.0228(7) Uani 1 1 d . . . . .
H5 H 0.0854 0.6853 0.5928 0.027 Uiso 1 1 calc R U . . .
C6 C 0.17032(16) 0.5972(3) 0.56753(14) 0.0164(6) Uani 1 1 d . . . . .
C7 C 0.22073(15) 0.5240(3) 0.63459(13) 0.0160(6) Uani 1 1 d . . . . .
H7A H 0.2555 0.6045 0.6641 0.019 Uiso 1 1 calc R U . . .
H7B H 0.1883 0.4855 0.6579 0.019 Uiso 1 1 calc R U . . .
C8 C 0.34384(16) 0.7638(3) 0.45000(14) 0.0175(6) Uani 1 1 d . . . . .
C9 C 0.30803(18) 0.8776(3) 0.48481(15) 0.0205(6) Uani 1 1 d . . . . .
H9A H 0.3376 0.9749 0.4958 0.031 Uiso 1 1 calc R U . . .
H9B H 0.3087 0.8304 0.5269 0.031 Uiso 1 1 calc R U . . .
H9C H 0.2551 0.9001 0.4539 0.031 Uiso 1 1 calc R U . . .
C10 C 0.42826(17) 0.7390(4) 0.49711(15) 0.0234(7) Uani 1 1 d . . . . .
H10A H 0.4526 0.6719 0.4743 0.035 Uiso 1 1 calc R U . . .
H10B H 0.4316 0.6893 0.5396 0.035 Uiso 1 1 calc R U . . .
H10C H 0.4545 0.8401 0.5076 0.035 Uiso 1 1 calc R U . . .
C11 C 0.33891(19) 0.8387(4) 0.38319(15) 0.0265(7) Uani 1 1 d . . . . .
H11A H 0.3610 0.9437 0.3925 0.040 Uiso 1 1 calc R U . . .
H11B H 0.2852 0.8453 0.3512 0.040 Uiso 1 1 calc R U . . .
H11C H 0.3674 0.7749 0.3631 0.040 Uiso 1 1 calc R U . . .
C12 C 0.30518(17) 0.4501(3) 0.37336(14) 0.0190(6) Uani 1 1 d . . . . .
C13 C 0.39062(18) 0.4303(4) 0.38844(16) 0.0270(7) Uani 1 1 d . . . . .
H13A H 0.3968 0.3508 0.3580 0.041 Uiso 1 1 calc R U . . .
H13B H 0.4181 0.3978 0.4360 0.041 Uiso 1 1 calc R U . . .
H13C H 0.4115 0.5298 0.3809 0.041 Uiso 1 1 calc R U . . .
C14 C 0.26315(19) 0.5160(4) 0.30056(15) 0.0259(7) Uani 1 1 d . . . . .
H14A H 0.2691 0.4438 0.2674 0.039 Uiso 1 1 calc R U . . .
H14B H 0.2850 0.6176 0.2972 0.039 Uiso 1 1 calc R U . . .
H14C H 0.2086 0.5284 0.2909 0.039 Uiso 1 1 calc R U . . .
C15 C 0.2717(2) 0.2875(4) 0.37413(17) 0.0318(8) Uani 1 1 d . . . . .
H15A H 0.2182 0.2978 0.3686 0.048 Uiso 1 1 calc R U . . .
H15B H 0.3013 0.2361 0.4177 0.048 Uiso 1 1 calc R U . . .
H15C H 0.2741 0.2250 0.3366 0.048 Uiso 1 1 calc R U . . .
C16 C 0.23753(16) 0.2329(3) 0.63306(14) 0.0174(6) Uani 1 1 d . . . . .
C17 C 0.28882(19) 0.1123(3) 0.61977(16) 0.0249(7) Uani 1 1 d . . . . .
H17A H 0.2842 0.1216 0.5725 0.037 Uiso 1 1 calc R U . . .
H17B H 0.2732 0.0074 0.6273 0.037 Uiso 1 1 calc R U . . .
H17C H 0.3421 0.1304 0.6510 0.037 Uiso 1 1 calc R U . . .
C18 C 0.24306(18) 0.2093(4) 0.70606(14) 0.0228(7) Uani 1 1 d . . . . .
H18A H 0.2966 0.2192 0.7382 0.034 Uiso 1 1 calc R U . . .
H18B H 0.2241 0.1052 0.7102 0.034 Uiso 1 1 calc R U . . .
H18C H 0.2121 0.2885 0.7164 0.034 Uiso 1 1 calc R U . . .
C19 C 0.15521(17) 0.2158(4) 0.58155(15) 0.0228(7) Uani 1 1 d . . . . .
H19A H 0.1221 0.2859 0.5940 0.034 Uiso 1 1 calc R U . . .
H19B H 0.1384 0.1078 0.5816 0.034 Uiso 1 1 calc R U . . .
H19C H 0.1521 0.2428 0.5359 0.034 Uiso 1 1 calc R U . . .
C20 C 0.38495(17) 0.3458(4) 0.55753(14) 0.0200(6) Uani 1 1 d . . . . .
C21 C 0.40348(15) 0.6465(3) 0.67630(14) 0.0145(6) Uani 1 1 d . . . . .
C22 C 0.44411(15) 0.7961(3) 0.70818(14) 0.0150(6) Uani 1 1 d . . . . .
C23 C 0.44894(16) 0.8432(3) 0.77229(15) 0.0192(6) Uani 1 1 d . . . . .
H23 H 0.4286 0.7783 0.7971 0.023 Uiso 1 1 calc R U . . .
C24 C 0.48317(17) 0.9838(4) 0.80015(16) 0.0238(7) Uani 1 1 d . . . . .
H24 H 0.4846 1.0163 0.8432 0.029 Uiso 1 1 calc R U . . .
C25 C 0.51531(17) 1.0773(4) 0.76538(16) 0.0249(7) Uani 1 1 d . . . . .
H25 H 0.5399 1.1723 0.7850 0.030 Uiso 1 1 calc R U . . .
C26 C 0.51116(18) 1.0310(4) 0.70233(16) 0.0258(7) Uani 1 1 d . . . . .
H26 H 0.5332 1.0945 0.6784 0.031 Uiso 1 1 calc R U . . .
C27 C 0.47504(17) 0.8924(4) 0.67310(15) 0.0213(6) Uani 1 1 d . . . . .
H27 H 0.4714 0.8633 0.6289 0.026 Uiso 1 1 calc R U . . .
C28 C 0.47673(16) 0.4904(3) 0.77160(14) 0.0142(6) Uani 1 1 d . . . . .
C29 C 0.46882(16) 0.4277(3) 0.82872(14) 0.0168(6) Uani 1 1 d . . . . .
H29 H 0.4191 0.4136 0.8284 0.020 Uiso 1 1 calc R U . . .
C30 C 0.53321(17) 0.3853(3) 0.88649(14) 0.0207(6) Uani 1 1 d . . . . .
H30 H 0.5269 0.3436 0.9252 0.025 Uiso 1 1 calc R U . . .
C31 C 0.60599(16) 0.4035(3) 0.88783(15) 0.0204(6) Uani 1 1 d . . . . .
H31 H 0.6496 0.3732 0.9269 0.025 Uiso 1 1 calc R U . . .
C32 C 0.61456(16) 0.4665(3) 0.83158(15) 0.0185(6) Uani 1 1 d . . . . .
H32 H 0.6645 0.4802 0.8324 0.022 Uiso 1 1 calc R U . . .
C33 C 0.55108(16) 0.5097(3) 0.77396(14) 0.0162(6) Uani 1 1 d . . . . .
H33 H 0.5580 0.5529 0.7358 0.019 Uiso 1 1 calc R U . . .

loop_
_atom_site_aniso_label
_atom_site_aniso_U_11
_atom_site_aniso_U_22
_atom_site_aniso_U_33
_atom_site_aniso_U_23
_atom_site_aniso_U_13
_atom_site_aniso_U_12
Ru1 0.01015(12) 0.01471(12) 0.00772(12) 0.00132(9) 0.00215(8) 0.00084(9)
P1 0.0123(3) 0.0171(4) 0.0085(3) 0.0018(3) 0.0033(3) 0.0016(3)
O1 0.0301(13) 0.0435(14) 0.0399(14) 0.0210(12) 0.0218(11) 0.0214(12)
O2 0.0148(10) 0.0175(10) 0.0102(9) 0.0027(8) -0.0005(8) -0.0009(8)
N1 0.0093(12) 0.0206(13) 0.0082(12) -0.0003(10) -0.0010(10) -0.0030(10)
N2 0.0127(11) 0.0175(11) 0.0105(11) -0.0003(9) 0.0030(9) 0.0005(9)
N3 0.0140(12) 0.0164(12) 0.0121(12) 0.0003(9) 0.0005(9) -0.0033(9)
C1 0.0143(14) 0.0244(16) 0.0118(14) 0.0027(12) 0.0015(11) 0.0019(12)
C2 0.0130(14) 0.0203(15) 0.0128(14) -0.0007(11) -0.0002(11) -0.0023(11)
C3 0.0151(15) 0.0277(16) 0.0187(15) 0.0053(13) 0.0025(12) 0.0044(12)
C4 0.0168(15) 0.0354(18) 0.0258(17) 0.0043(14) 0.0086(13) 0.0093(13)
C5 0.0219(16) 0.0304(17) 0.0184(15) -0.0007(13) 0.0104(13) 0.0040(13)
C6 0.0141(14) 0.0188(14) 0.0150(14) 0.0001(11) 0.0045(11) 0.0003(11)
C7 0.0140(13) 0.0239(15) 0.0104(13) -0.0003(11) 0.0052(11) -0.0006(12)
C8 0.0186(15) 0.0198(14) 0.0140(14) 0.0028(11) 0.0066(12) -0.0029(12)
C9 0.0266(16) 0.0154(14) 0.0174(15) 0.0024(12) 0.0066(13) 0.0012(12)
C10 0.0192(16) 0.0330(18) 0.0189(15) 0.0012(13) 0.0084(13) -0.0053(13)
C11 0.0378(19) 0.0252(17) 0.0194(16) 0.0042(13) 0.0146(14) -0.0032(14)
C12 0.0251(16) 0.0214(15) 0.0127(14) -0.0009(12) 0.0098(12) 0.0014(12)
C13 0.0282(17) 0.0355(19) 0.0222(16) 0.0024(14) 0.0152(14) 0.0123(14)
C14 0.0308(17) 0.0347(18) 0.0116(15) -0.0026(13) 0.0078(13) -0.0022(14)
C15 0.052(2) 0.0252(17) 0.0242(17) -0.0079(14) 0.0218(16) -0.0050(16)
C16 0.0173(15) 0.0203(15) 0.0139(14) 0.0016(11) 0.0055(12) -0.0047(12)
C17 0.0326(18) 0.0173(15) 0.0268(17) 0.0048(13) 0.0140(14) -0.0011(13)
C18 0.0247(16) 0.0290(17) 0.0135(14) 0.0052(12) 0.0063(12) -0.0021(13)
C19 0.0189(15) 0.0288(17) 0.0161(15) -0.0011(12) 0.0022(12) -0.0097(13)
C20 0.0236(16) 0.0253(16) 0.0141(14) 0.0082(12) 0.0104(12) 0.0021(13)
C21 0.0112(13) 0.0186(14) 0.0130(14) -0.0006(11) 0.0039(11) -0.0017(11)
C22 0.0108(13) 0.0142(13) 0.0144(14) 0.0006(11) -0.0009(11) 0.0006(11)
C23 0.0186(15) 0.0197(15) 0.0175(15) 0.0001(12) 0.0052(12) -0.0002(12)
C24 0.0229(16) 0.0240(16) 0.0203(16) -0.0051(13) 0.0040(13) 0.0038(13)
C25 0.0194(15) 0.0166(15) 0.0274(17) -0.0012(13) -0.0026(13) -0.0017(12)
C26 0.0230(16) 0.0230(16) 0.0267(17) 0.0062(14) 0.0049(13) -0.0062(13)
C27 0.0199(15) 0.0236(16) 0.0161(15) 0.0015(12) 0.0026(12) -0.0016(13)
C28 0.0169(14) 0.0106(13) 0.0114(13) -0.0020(10) 0.0019(11) -0.0015(11)
C29 0.0124(13) 0.0192(14) 0.0151(14) 0.0007(11) 0.0015(11) -0.0037(11)
C30 0.0223(16) 0.0235(16) 0.0121(14) 0.0016(12) 0.0025(12) -0.0059(13)
C31 0.0157(15) 0.0215(15) 0.0154(15) 0.0017(12) -0.0030(12) -0.0036(12)
C32 0.0143(14) 0.0182(14) 0.0208(15) -0.0018(12) 0.0047(12) -0.0032(12)
C33 0.0190(14) 0.0137(14) 0.0154(14) 0.0015(11) 0.0063(12) -0.0016(11)

loop_
_atom_type_symbol
_atom_type_description
_atom_type_scat_dispersion_real
_atom_type_scat_dispersion_imag
_atom_type_scat_source
C C 0.0033 0.0016 'International Tables Vol C Tables 4.2.6.8 and 6.1.1.4'
H H 0.0000 0.0000 'International Tables Vol C Tables 4.2.6.8 and 6.1.1.4'
N N 0.0061 0.0033 'International Tables Vol C Tables 4.2.6.8 and 6.1.1.4'
O O 0.0106 0.0060 'International Tables Vol C Tables 4.2.6.8 and 6.1.1.4'
P P 0.1023 0.0942 'International Tables Vol C Tables 4.2.6.8 and 6.1.1.4'
Ru Ru -1.2594 0.8363 'International Tables Vol C Tables 4.2.6.8 and 6.1.1.4'

loop_
_geom_angle_atom_site_label_1
_geom_angle_atom_site_label_2
_geom_angle_atom_site_label_3
_geom_angle
_geom_angle_site_symmetry_1
_geom_angle_site_symmetry_3
_geom_angle_publ_flag
C20 Ru1 N2 176.09(11) . . ?
C20 Ru1 N1 101.82(11) . . ?
N2 Ru1 N1 78.66(9) . . ?
C20 Ru1 O2 97.40(11) . . ?
N2 Ru1 O2 86.51(8) . . ?
N1 Ru1 O2 81.49(8) . . ?
C20 Ru1 P1 96.52(9) . . ?
N2 Ru1 P1 82.79(7) . . ?
N1 Ru1 P1 161.28(7) . . ?
O2 Ru1 P1 99.91(5) . . ?
C20 Ru1 H1 88.1(13) . . ?
N2 Ru1 H1 88.0(13) . . ?
N1 Ru1 H1 91.5(13) . . ?
O2 Ru1 H1 171.8(13) . . ?
P1 Ru1 H1 85.3(13) . . ?
C1 P1 C8 104.24(13) . . ?
C1 P1 C12 102.47(13) . . ?
C8 P1 C12 109.52(13) . . ?
C1 P1 Ru1 99.89(9) . . ?
C8 P1 Ru1 116.03(9) . . ?
C12 P1 Ru1 121.51(9) . . ?
C21 O2 Ru1 126.83(17) . . ?
C7 N1 C16 114.4(2) . . ?
C7 N1 Ru1 104.93(16) . . ?
C16 N1 Ru1 124.36(17) . . ?
C7 N1 H1N 103(2) . . ?
C16 N1 H1N 107(2) . . ?
Ru1 N1 H1N 100(2) . . ?
C6 N2 C2 120.3(2) . . ?
C6 N2 Ru1 116.88(18) . . ?
C2 N2 Ru1 122.85(18) . . ?
C21 N3 C28 122.0(2) . . ?
C2 C1 P1 111.74(19) . . ?
C2 C1 H1A 109.3 . . ?
P1 C1 H1A 109.3 . . ?
C2 C1 H1B 109.3 . . ?
P1 C1 H1B 109.3 . . ?
H1A C1 H1B 107.9 . . ?
N2 C2 C3 120.7(3) . . ?
N2 C2 C1 115.8(2) . . ?
C3 C2 C1 123.4(3) . . ?
C4 C3 C2 119.1(3) . . ?
C4 C3 H3 120.5 . . ?
C2 C3 H3 120.5 . . ?
C3 C4 C5 120.0(3) . . ?
C3 C4 H4 120.0 . . ?
C5 C4 H4 120.0 . . ?
C6 C5 C4 118.7(3) . . ?
C6 C5 H5 120.6 . . ?
C4 C5 H5 120.6 . . ?
N2 C6 C5 121.3(3) . . ?
N2 C6 C7 115.0(2) . . ?
C5 C6 C7 123.7(3) . . ?
N1 C7 C6 112.7(2) . . ?
N1 C7 H7A 109.0 . . ?
C6 C7 H7A 109.0 . . ?
N1 C7 H7B 109.0 . . ?
C6 C7 H7B 109.0 . . ?
H7A C7 H7B 107.8 . . ?
C11 C8 C10 109.2(2) . . ?
C11 C8 C9 107.9(2) . . ?
C10 C8 C9 108.7(2) . . ?
C11 C8 P1 116.3(2) . . ?
C10 C8 P1 107.8(2) . . ?
C9 C8 P1 106.68(19) . . ?
C8 C9 H9A 109.5 . . ?
C8 C9 H9B 109.5 . . ?
H9A C9 H9B 109.5 . . ?
C8 C9 H9C 109.5 . . ?
H9A C9 H9C 109.5 . . ?
H9B C9 H9C 109.5 . . ?
C8 C10 H10A 109.5 . . ?
C8 C10 H10B 109.5 . . ?
H10A C10 H10B 109.5 . . ?
C8 C10 H10C 109.5 . . ?
H10A C10 H10C 109.5 . . ?
H10B C10 H10C 109.5 . . ?
C8 C11 H11A 109.5 . . ?
C8 C11 H11B 109.5 . . ?
H11A C11 H11B 109.5 . . ?
C8 C11 H11C 109.5 . . ?
H11A C11 H11C 109.5 . . ?
H11B C11 H11C 109.5 . . ?
C15 C12 C13 107.9(3) . . ?
C15 C12 C14 106.9(3) . . ?
C13 C12 C14 109.5(2) . . ?
C15 C12 P1 108.19(19) . . ?
C13 C12 P1 110.2(2) . . ?
C14 C12 P1 113.9(2) . . ?
C12 C13 H13A 109.5 . . ?
C12 C13 H13B 109.5 . . ?
H13A C13 H13B 109.5 . . ?
C12 C13 H13C 109.5 . . ?
H13A C13 H13C 109.5 . . ?
H13B C13 H13C 109.5 . . ?
C12 C14 H14A 109.5 . . ?
C12 C14 H14B 109.5 . . ?
H14A C14 H14B 109.5 . . ?
C12 C14 H14C 109.5 . . ?
H14A C14 H14C 109.5 . . ?
H14B C14 H14C 109.5 . . ?
C12 C15 H15A 109.5 . . ?
C12 C15 H15B 109.5 . . ?
H15A C15 H15B 109.5 . . ?
C12 C15 H15C 109.5 . . ?
H15A C15 H15C 109.5 . . ?
H15B C15 H15C 109.5 . . ?
N1 C16 C19 109.6(2) . . ?
N1 C16 C17 107.7(2) . . ?
C19 C16 C17 110.6(2) . . ?
N1 C16 C18 110.0(2) . . ?
C19 C16 C18 110.9(2) . . ?
C17 C16 C18 108.0(2) . . ?
C16 C17 H17A 109.5 . . ?
C16 C17 H17B 109.5 . . ?
H17A C17 H17B 109.5 . . ?
C16 C17 H17C 109.5 . . ?
H17A C17 H17C 109.5 . . ?
H17B C17 H17C 109.5 . . ?
C16 C18 H18A 109.5 . . ?
C16 C18 H18B 109.5 . . ?
H18A C18 H18B 109.5 . . ?
C16 C18 H18C 109.5 . . ?
H18A C18 H18C 109.5 . . ?
H18B C18 H18C 109.5 . . ?
C16 C19 H19A 109.5 . . ?
C16 C19 H19B 109.5 . . ?
H19A C19 H19B 109.5 . . ?
C16 C19 H19C 109.5 . . ?
H19A C19 H19C 109.5 . . ?
H19B C19 H19C 109.5 . . ?
O1 C20 Ru1 177.1(3) . . ?
O2 C21 N3 122.9(2) . . ?
O2 C21 C22 114.6(2) . . ?
N3 C21 C22 122.3(2) . . ?
C27 C22 C23 118.6(3) . . ?
C27 C22 C21 120.7(3) . . ?
C23 C22 C21 120.6(2) . . ?
C24 C23 C22 120.6(3) . . ?
C24 C23 H23 119.7 . . ?
C22 C23 H23 119.7 . . ?
C23 C24 C25 120.3(3) . . ?
C23 C24 H24 119.9 . . ?
C25 C24 H24 119.9 . . ?
C26 C25 C24 119.4(3) . . ?
C26 C25 H25 120.3 . . ?
C24 C25 H25 120.3 . . ?
C25 C26 C27 120.8(3) . . ?
C25 C26 H26 119.6 . . ?
C27 C26 H26 119.6 . . ?
C26 C27 C22 120.3(3) . . ?
C26 C27 H27 119.8 . . ?
C22 C27 H27 119.8 . . ?
C29 C28 N3 120.5(2) . . ?
C29 C28 C33 118.1(3) . . ?
N3 C28 C33 121.1(2) . . ?
C28 C29 C30 120.7(3) . . ?
C28 C29 H29 119.7 . . ?
C30 C29 H29 119.7 . . ?
C31 C30 C29 120.6(3) . . ?
C31 C30 H30 119.7 . . ?
C29 C30 H30 119.7 . . ?
C30 C31 C32 119.2(3) . . ?
C30 C31 H31 120.4 . . ?
C32 C31 H31 120.4 . . ?
C31 C32 C33 120.8(3) . . ?
C31 C32 H32 119.6 . . ?
C33 C32 H32 119.6 . . ?
C32 C33 C28 120.7(3) . . ?
C32 C33 H33 119.7 . . ?
C28 C33 H33 119.7 . . ?

loop_
_geom_bond_atom_site_label_1
_geom_bond_atom_site_label_2
_geom_bond_distance
_geom_bond_site_symmetry_2
_geom_bond_publ_flag
Ru1 C20 1.834(3) . ?
Ru1 N2 2.086(2) . ?
Ru1 N1 2.212(2) . ?
Ru1 O2 2.2555(19) . ?
Ru1 P1 2.2680(8) . ?
Ru1 H1 1.53(4) . ?
P1 C1 1.858(3) . ?
P1 C8 1.885(3) . ?
P1 C12 1.885(3) . ?
O1 C20 1.162(4) . ?
O2 C21 1.279(3) . ?
N1 C7 1.488(4) . ?
N1 C16 1.506(4) . ?
N1 H1N 0.78(3) . ?
N2 C6 1.346(4) . ?
N2 C2 1.355(4) . ?
N3 C21 1.307(4) . ?
N3 C28 1.401(3) . ?
C1 C2 1.505(4) . ?
C1 H1A 0.9900 . ?
C1 H1B 0.9900 . ?
C2 C3 1.385(4) . ?
C3 C4 1.383(4) . ?
C3 H3 0.9500 . ?
C4 C5 1.385(4) . ?
C4 H4 0.9500 . ?
C5 C6 1.385(4) . ?
C5 H5 0.9500 . ?
C6 C7 1.507(4) . ?
C7 H7A 0.9900 . ?
C7 H7B 0.9900 . ?
C8 C11 1.531(4) . ?
C8 C10 1.534(4) . ?
C8 C9 1.539(4) . ?
C9 H9A 0.9800 . ?
C9 H9B 0.9800 . ?
C9 H9C 0.9800 . ?
C10 H10A 0.9800 . ?
C10 H10B 0.9800 . ?
C10 H10C 0.9800 . ?
C11 H11A 0.9800 . ?
C11 H11B 0.9800 . ?
C11 H11C 0.9800 . ?
C12 C15 1.535(4) . ?
C12 C13 1.536(4) . ?
C12 C14 1.544(4) . ?
C13 H13A 0.9800 . ?
C13 H13B 0.9800 . ?
C13 H13C 0.9800 . ?
C14 H14A 0.9800 . ?
C14 H14B 0.9800 . ?
C14 H14C 0.9800 . ?
C15 H15A 0.9800 . ?
C15 H15B 0.9800 . ?
C15 H15C 0.9800 . ?
C16 C19 1.522(4) . ?
C16 C17 1.523(4) . ?
C16 C18 1.532(4) . ?
C17 H17A 0.9800 . ?
C17 H17B 0.9800 . ?
C17 H17C 0.9800 . ?
C18 H18A 0.9800 . ?
C18 H18B 0.9800 . ?
C18 H18C 0.9800 . ?
C19 H19A 0.9800 . ?
C19 H19B 0.9800 . ?
C19 H19C 0.9800 . ?
C21 C22 1.512(4) . ?
C22 C27 1.391(4) . ?
C22 C23 1.393(4) . ?
C23 C24 1.386(4) . ?
C23 H23 0.9500 . ?
C24 C25 1.387(5) . ?
C24 H24 0.9500 . ?
C25 C26 1.374(5) . ?
C25 H25 0.9500 . ?
C26 C27 1.389(4) . ?
C26 H26 0.9500 . ?
C27 H27 0.9500 . ?
C28 C29 1.393(4) . ?
C28 C33 1.405(4) . ?
C29 C30 1.398(4) . ?
C29 H29 0.9500 . ?
C30 C31 1.382(4) . ?
C30 H30 0.9500 . ?
C31 C32 1.383(4) . ?
C31 H31 0.9500 . ?
C32 C33 1.389(4) . ?
C32 H32 0.9500 . ?
C33 H33 0.9500 . ?

loop_
_geom_torsion_atom_site_label_1
_geom_torsion_atom_site_label_2
_geom_torsion_atom_site_label_3
_geom_torsion_atom_site_label_4
_geom_torsion
_geom_torsion_site_symmetry_1
_geom_torsion_site_symmetry_2
_geom_torsion_site_symmetry_3
_geom_torsion_site_symmetry_4
_geom_torsion_publ_flag
C8 P1 C1 C2 -93.1(2) . . . . ?
C12 P1 C1 C2 152.7(2) . . . . ?
Ru1 P1 C1 C2 27.1(2) . . . . ?
C6 N2 C2 C3 1.9(4) . . . . ?
Ru1 N2 C2 C3 -178.0(2) . . . . ?
C6 N2 C2 C1 -176.5(2) . . . . ?
Ru1 N2 C2 C1 3.5(3) . . . . ?
P1 C1 C2 N2 -21.9(3) . . . . ?
P1 C1 C2 C3 159.7(2) . . . . ?
N2 C2 C3 C4 -1.2(4) . . . . ?
C1 C2 C3 C4 177.2(3) . . . . ?
C2 C3 C4 C5 -0.4(5) . . . . ?
C3 C4 C5 C6 1.1(5) . . . . ?
C2 N2 C6 C5 -1.1(4) . . . . ?
Ru1 N2 C6 C5 178.8(2) . . . . ?
C2 N2 C6 C7 -177.9(2) . . . . ?
Ru1 N2 C6 C7 2.1(3) . . . . ?
C4 C5 C6 N2 -0.4(5) . . . . ?
C4 C5 C6 C7 176.0(3) . . . . ?
C16 N1 C7 C6 -103.0(3) . . . . ?
Ru1 N1 C7 C6 36.7(3) . . . . ?
N2 C6 C7 N1 -27.8(3) . . . . ?
C5 C6 C7 N1 155.5(3) . . . . ?
C1 P1 C8 C11 -70.3(2) . . . . ?
C12 P1 C8 C11 38.7(3) . . . . ?
Ru1 P1 C8 C11 -179.06(19) . . . . ?
C1 P1 C8 C10 166.70(19) . . . . ?
C12 P1 C8 C10 -84.2(2) . . . . ?
Ru1 P1 C8 C10 58.0(2) . . . . ?
C1 P1 C8 C9 50.1(2) . . . . ?
C12 P1 C8 C9 159.18(18) . . . . ?
Ru1 P1 C8 C9 -58.6(2) . . . . ?
C1 P1 C12 C15 -76.6(2) . . . . ?
C8 P1 C12 C15 173.2(2) . . . . ?
Ru1 P1 C12 C15 33.4(3) . . . . ?
C1 P1 C12 C13 165.7(2) . . . . ?
C8 P1 C12 C13 55.4(2) . . . . ?
Ru1 P1 C12 C13 -84.3(2) . . . . ?
C1 P1 C12 C14 42.1(2) . . . . ?
C8 P1 C12 C14 -68.1(2) . . . . ?
Ru1 P1 C12 C14 152.14(18) . . . . ?
C7 N1 C16 C19 56.9(3) . . . . ?
Ru1 N1 C16 C19 -73.8(3) . . . . ?
C7 N1 C16 C17 177.3(2) . . . . ?
Ru1 N1 C16 C17 46.6(3) . . . . ?
C7 N1 C16 C18 -65.2(3) . . . . ?
Ru1 N1 C16 C18 164.05(19) . . . . ?
Ru1 O2 C21 N3 -16.7(4) . . . . ?
Ru1 O2 C21 C22 168.28(16) . . . . ?
C28 N3 C21 O2 162.8(3) . . . . ?
C28 N3 C21 C22 -22.5(4) . . . . ?
O2 C21 C22 C27 -45.7(4) . . . . ?
N3 C21 C22 C27 139.2(3) . . . . ?
O2 C21 C22 C23 132.0(3) . . . . ?
N3 C21 C22 C23 -43.1(4) . . . . ?
C27 C22 C23 C24 0.6(4) . . . . ?
C21 C22 C23 C24 -177.1(3) . . . . ?
C22 C23 C24 C25 -2.1(4) . . . . ?
C23 C24 C25 C26 1.6(5) . . . . ?
C24 C25 C26 C27 0.2(5) . . . . ?
C25 C26 C27 C22 -1.6(5) . . . . ?
C23 C22 C27 C26 1.2(4) . . . . ?
C21 C22 C27 C26 178.9(3) . . . . ?
C21 N3 C28 C29 135.7(3) . . . . ?
C21 N3 C28 C33 -51.3(4) . . . . ?
N3 C28 C29 C30 173.2(3) . . . . ?
C33 C28 C29 C30 -0.1(4) . . . . ?
C28 C29 C30 C31 -0.6(4) . . . . ?
C29 C30 C31 C32 0.9(5) . . . . ?
C30 C31 C32 C33 -0.6(4) . . . . ?
C31 C32 C33 C28 0.0(4) . . . . ?
C29 C28 C33 C32 0.4(4) . . . . ?
N3 C28 C33 C32 -172.9(3) . . . . ?
